data_4321278
loop_
_publ_author_name
'Joseph N. Coalter'
'William E. Streib'
'Kenneth G. Caulton'

_publ_section_title
;
 Reactivity of [RuHCl(PiPr3)2]2 with Functionalized Vinyl Substrates. The
 H2 Ligand as a Sensitive Probe of Electronic Structure
;
_journal_name_full 'Inorganic Chemistry'
_journal_page_first 3749
_journal_page_last 3756
_journal_paper_doi 10.1021/ic9905998
_journal_volume 39
_journal_year 2000
_chemical_formula_moiety 'C25 H48 Cl N P2 Ru'
_chemical_formula_sum 'C25 H48 Cl N P2 Ru'
_chemical_formula_weight 561.133
_space_group_IT_number 15
_symmetry_cell_setting monoclinic
_symmetry_space_group_name_Hall '-C 2yc'
_symmetry_space_group_name_H-M 'C 1 2/c 1'
_audit_creation_method 'minor manual editing of SDT2CIF v. 1.2 BETA  output'
_cell_angle_alpha 90
_cell_angle_beta 115.515(3)
_cell_angle_gamma 90
_cell_formula_units_Z 8
_cell_length_a 36.815(3)
_cell_length_b 8.8104(5)
_cell_length_c 18.9973(12)
_cell_measurement_reflns_used 240
_cell_measurement_temperature 109
_cell_measurement_theta_max 16
_cell_measurement_theta_min 10.26
_cell_volume 5560.9(7)
_computing_cell_refinement 'XTEL, local package'
_computing_data_collection 'NPS, local program'
_computing_data_reduction 'XTEL, local package'
_computing_molecular_graphics 'XTEL, local package'
_computing_publication_material 'XTEL, local package'
_computing_structure_refinement 'XTEL, local package'
_computing_structure_solution MULTAN78
_diffrn_ambient_temperature 109
_diffrn_measured_fraction_theta_full 0
_diffrn_measured_fraction_theta_max 1
_diffrn_measurement_device_type 'refurbished Picker diffractometer'
_diffrn_measurement_method '\q/2\q scans'
_diffrn_radiation_type 'Mo K\a'
_diffrn_radiation_wavelength 0.71069
_diffrn_reflns_av_R_equivalents 0.03
_diffrn_reflns_limit_h_max 32
_diffrn_reflns_limit_h_min -47
_diffrn_reflns_limit_k_max 11
_diffrn_reflns_limit_k_min 0
_diffrn_reflns_limit_l_max 24
_diffrn_reflns_limit_l_min -24
_diffrn_reflns_number 12199
_diffrn_reflns_theta_full 0
_diffrn_reflns_theta_max 27.4944
_diffrn_reflns_theta_min 3.10808
_diffrn_standards_decay_% 0.1
_diffrn_standards_interval_count 500
_diffrn_standards_number 4
_exptl_absorpt_coefficient_mu 0.7874
_exptl_absorpt_correction_T_max 0.885
_exptl_absorpt_correction_T_min 0.783
_exptl_absorpt_correction_type analytical
_exptl_absorpt_process_details Tompa
_exptl_crystal_colour red
_exptl_crystal_density_diffrn 1.34
_exptl_crystal_density_method 'not measured'
_exptl_crystal_description irregular
_exptl_crystal_F_000 2368
_exptl_crystal_size_max .30
_exptl_crystal_size_mid .25
_exptl_crystal_size_min .20
_refine_diff_density_max 0.33
_refine_diff_density_min -0.35
_refine_ls_abs_structure_details none
_refine_ls_extinction_coef 0.00000019(2)
_refine_ls_extinction_expression
;

Larson, A. C. (1967).  Acta Cryst. 23, p. 664.  Eq. (3)

;
_refine_ls_extinction_method Zachariasen
_refine_ls_goodness_of_fit_ref 1.0952
_refine_ls_hydrogen_treatment noref
_refine_ls_matrix_type full
_refine_ls_number_parameters 272
_refine_ls_number_reflns 5379
_refine_ls_R_factor_gt 0.0324
_refine_ls_shift/su_max 0.002
_refine_ls_structure_factor_coef F
_refine_ls_weighting_details w^-1^=\s^2^(F)+(.07F)^2^
_refine_ls_weighting_scheme calc
_refine_ls_wR_factor_ref 0.0393
_reflns_number_gt 5378
_reflns_number_total 6389
_reflns_threshold_expression F>3.0\s(F)
_cod_data_source_file ic9905998.cif
_cod_data_source_block MSC98081
_cod_original_cell_volume 5560.9(6)
_cod_original_sg_symbol_H-M 'C 2/c'
_cod_database_code 4321278

loop_
_symmetry_equiv_pos_as_xyz
x,y,z
1/2+x,1/2+y,z
-x,y,1/2-z
1/2-x,1/2+y,1/2-z
x,-y,1/2+z
1/2+x,1/2-y,1/2+z
-x,-y,-z
1/2-x,1/2-y,-z

loop_
_atom_site_label
_atom_site_type_symbol
_atom_site_fract_x
_atom_site_fract_y
_atom_site_fract_z
_atom_site_U_iso_or_equiv
_atom_site_adp_type
_atom_site_occupancy
_atom_site_disorder_group
_atom_site_disorder_assembly
RU1 RU 0.634075(7) 0.33303(3) 0.596540(13) 0.01116(10) Uani 1 0 .
CL2 CL 0.67144(2) 0.45794(10) 0.72000(4) 0.0208(3) Uani 1 0 .
N3 N 0.60335(8) 0.2145(3) 0.49459(15) 0.0160(9) Uani 1 0 .
C4 C 0.60720(10) 0.0651(4) 0.48206(19) 0.0196(12) Uani 1 0 .
C5 C 0.58621(11) -0.0071(4) 0.4120(2) 0.0258(13) Uani 1 0 .
C6 C 0.55878(11) 0.0768(5) 0.3496(2) 0.0295(14) Uani 1 0 .
C7 C 0.55334(10) 0.2279(5) 0.3603(2) 0.0261(13) Uani 1 0 .
C8 C 0.57564(9) 0.2969(4) 0.43354(19) 0.0196(12) Uani 1 0 .
C9 C 0.57314(10) 0.4506(4) 0.45425(19) 0.0200(12) Uani 1 0 .
C10 C 0.59790(10) 0.4866(4) 0.5292(2) 0.0193(12) Uani 1 0 .
P11 P 0.68906(2) 0.40585(9) 0.56893(4) 0.0121(3) Uani 1 0 .
C12 C 0.70986(10) 0.5986(4) 0.60433(18) 0.0175(11) Uani 1 0 .
C13 C 0.67772(11) 0.7210(4) 0.5861(2) 0.0230(13) Uani 1 0 .
C14 C 0.74286(11) 0.6487(4) 0.5797(2) 0.0260(13) Uani 1 0 .
C15 C 0.73277(9) 0.2767(4) 0.62325(18) 0.0157(11) Uani 1 0 .
C16 C 0.76252(10) 0.3320(4) 0.70454(19) 0.0225(12) Uani 1 0 .
C17 C 0.71717(11) 0.1206(4) 0.6311(2) 0.0296(14) Uani 1 0 .
C18 C 0.68772(9) 0.3959(4) 0.46946(18) 0.0186(11) Uani 1 0 .
C19 C 0.67869(11) 0.2380(5) 0.4337(2) 0.0280(14) Uani 1 0 .
C20 C 0.65900(11) 0.5111(5) 0.4129(2) 0.0305(14) Uani 1 0 .
P21 P 0.58971(2) 0.24651(9) 0.64974(5) 0.0129(3) Uani 1 0 .
C22 C 0.54050(9) 0.1673(4) 0.57811(19) 0.0188(11) Uani 1 0 .
C23 C 0.51959(10) 0.0529(4) 0.6086(2) 0.0266(13) Uani 1 0 .
C24 C 0.51104(10) 0.2932(5) 0.5327(2) 0.0266(13) Uani 1 0 .
C25 C 0.58005(10) 0.3861(4) 0.71313(18) 0.0180(11) Uani 1 0 .
C26 C 0.55162(11) 0.3357(4) 0.7484(2) 0.0259(13) Uani 1 0 .
C27 C 0.56856(11) 0.5445(4) 0.6772(2) 0.0263(14) Uani 1 0 .
C28 C 0.61077(9) 0.0821(4) 0.71667(19) 0.0182(11) Uani 1 0 .
C29 C 0.64758(11) 0.1220(4) 0.7925(2) 0.0262(13) Uani 1 0 .
C30 C 0.62128(11) -0.0477(4) 0.6754(2) 0.0243(13) Uani 1 0 .
H1 H 0.6258 0.0072 0.5242 0.0324 Uiso 1 0 .
H2 H 0.5902 -0.1121 0.4064 0.0379 Uiso 1 0 .
H3 H 0.5441 0.0307 0.3003 0.0395 Uiso 1 0 .
H4 H 0.5345 0.2858 0.3183 0.0372 Uiso 1 0 .
H5 H 0.5557 0.5224 0.4184 0.032 Uiso 1 0 .
H6 H 0.5975 0.5861 0.5482 0.032 Uiso 1 0 .
H7 H 0.7227 0.5915 0.6595 0.0301 Uiso 1 0 .
H8 H 0.6903 0.8163 0.6049 0.036 Uiso 1 0 .
H9 H 0.662 0.727 0.5313 0.036 Uiso 1 0 .
H10 H 0.6609 0.6964 0.6107 0.036 Uiso 1 0 .
H11 H 0.7608 0.5666 0.5867 0.0382 Uiso 1 0 .
H12 H 0.7309 0.6787 0.5267 0.0382 Uiso 1 0 .
H13 H 0.7574 0.7318 0.6114 0.0382 Uiso 1 0 .
H14 H 0.7473 0.2655 0.5926 0.0286 Uiso 1 0 .
H15 H 0.7833 0.2587 0.7276 0.0348 Uiso 1 0 .
H16 H 0.774 0.4257 0.6998 0.0348 Uiso 1 0 .
H17 H 0.7488 0.3451 0.7365 0.0348 Uiso 1 0 .
H18 H 0.7015 0.1292 0.6597 0.0413 Uiso 1 0 .
H19 H 0.701 0.0809 0.5808 0.0413 Uiso 1 0 .
H20 H 0.7393 0.0548 0.658 0.0413 Uiso 1 0 .
H21 H 0.714 0.4216 0.4754 0.0302 Uiso 1 0 .
H22 H 0.6562 0.1966 0.439 0.0394 Uiso 1 0 .
H23 H 0.6728 0.2438 0.3798 0.0394 Uiso 1 0 .
H24 H 0.7014 0.1741 0.4596 0.0394 Uiso 1 0 .
H25 H 0.6671 0.6107 0.4324 0.0417 Uiso 1 0 .
H26 H 0.6595 0.5013 0.3634 0.0417 Uiso 1 0 .
H27 H 0.6324 0.4928 0.4074 0.0417 Uiso 1 0 .
H28 H 0.5462 0.1139 0.5406 0.0311 Uiso 1 0 .
H29 H 0.52 0.0893 0.6561 0.0389 Uiso 1 0 .
H30 H 0.4926 0.0394 0.5713 0.0389 Uiso 1 0 .
H31 H 0.5334 -0.0416 0.6179 0.0389 Uiso 1 0 .
H32 H 0.5252 0.3709 0.5202 0.0388 Uiso 1 0 .
H33 H 0.4908 0.2524 0.4859 0.0388 Uiso 1 0 .
H34 H 0.499 0.3342 0.5637 0.0388 Uiso 1 0 .
H35 H 0.6054 0.3991 0.7565 0.0309 Uiso 1 0 .
H36 H 0.5528 0.4072 0.7869 0.0384 Uiso 1 0 .
H37 H 0.5248 0.331 0.7086 0.0384 Uiso 1 0 .
H38 H 0.5595 0.2387 0.7717 0.0384 Uiso 1 0 .
H39 H 0.5649 0.6103 0.7132 0.0385 Uiso 1 0 .
H40 H 0.5895 0.5833 0.6656 0.0385 Uiso 1 0 .
H41 H 0.5444 0.539 0.6306 0.0385 Uiso 1 0 .
H42 H 0.5904 0.0459 0.7304 0.0314 Uiso 1 0 .
H43 H 0.6536 0.0401 0.828 0.0382 Uiso 1 0 .
H44 H 0.6699 0.1415 0.7813 0.0382 Uiso 1 0 .
H45 H 0.6418 0.2103 0.8146 0.0382 Uiso 1 0 .
H46 H 0.5985 -0.0718 0.6282 0.0367 Uiso 1 0 .
H47 H 0.643 -0.0187 0.6643 0.0367 Uiso 1 0 .
H48 H 0.6287 -0.135 0.7084 0.0367 Uiso 1 0 .

loop_
_atom_site_aniso_label
_atom_site_aniso_U_11
_atom_site_aniso_U_22
_atom_site_aniso_U_33
_atom_site_aniso_U_12
_atom_site_aniso_U_13
_atom_site_aniso_U_23
RU1 0.0106(18) 0.01227(18) 0.0116(5) -0.00059(9) 0.00577(10) -0.00069(9)
CL2 0.021(4) 0.0272(5) 0.0164(8) -0.0098(3) 0.0104(3) -0.0072(3)
N3 0.011(2) 0.0199(14) 0.0185(15) -0.0024(11) 0.0078(11) -0.0019(11)
C4 0.020(4) 0.0228(17) 0.0214(18) -0.0025(14) 0.0136(13) -0.0063(14)
C5 0.029(5) 0.0291(19) 0.027(2) -0.0086(16) 0.0188(15) -0.0113(16)
C6 0.022(4) 0.048(2) 0.0200(19) -0.0119(17) 0.0107(14) -0.0152(17)
C7 0.017(3) 0.043(2) 0.0171(17) -0.0043(16) 0.0069(13) -0.0012(16)
C8 0.015(3) 0.0322(19) 0.0161(16) -0.0009(14) 0.0104(13) 0.0009(14)
C9 0.016(3) 0.0269(18) 0.0188(17) 0.0053(13) 0.0092(13) 0.0040(14)
C10 0.018(3) 0.0192(16) 0.026(2) 0.0047(13) 0.0141(14) 0.0048(14)
P11 0.012(2) 0.0124(4) 0.0136(7) 0.0003(3) 0.0069(3) 0.0008(3)
C12 0.020(4) 0.0129(15) 0.0204(17) -0.0031(12) 0.0089(13) -0.0021(13)
C13 0.027(5) 0.0170(16) 0.028(2) 0.0012(14) 0.0150(15) 0.0009(14)
C14 0.019(4) 0.0218(18) 0.037(2) -0.0056(14) 0.0118(15) 0.0020(16)
C15 0.013(3) 0.0148(15) 0.0203(18) 0.0013(12) 0.0078(12) 0.0005(12)
C16 0.021(4) 0.0251(18) 0.0189(17) -0.0007(14) 0.0058(13) 0.0006(14)
C17 0.024(4) 0.0177(17) 0.038(3) -0.0010(14) 0.0046(16) 0.0059(16)
C18 0.016(3) 0.0256(18) 0.0165(16) -0.0004(13) 0.0095(13) 0.0000(13)
C19 0.026(5) 0.039(2) 0.025(2) -0.0087(17) 0.0167(15) -0.0113(16)
C20 0.025(5) 0.047(2) 0.0195(19) 0.0049(17) 0.0101(15) 0.0106(17)
P21 0.0106(18) 0.0155(4) 0.0138(7) -0.0016(3) 0.0063(3) -0.0015(3)
C22 0.013(3) 0.0245(18) 0.0192(17) -0.0055(13) 0.0078(12) -0.0057(14)
C23 0.021(4) 0.034(2) 0.025(2) -0.0139(15) 0.0110(14) -0.0046(16)
C24 0.017(3) 0.036(2) 0.024(2) 0.0022(15) 0.0061(14) -0.0016(16)
C25 0.020(4) 0.0224(17) 0.0153(16) -0.0019(13) 0.0113(13) -0.0040(13)
C26 0.028(5) 0.030(2) 0.026(2) -0.0024(15) 0.0173(15) -0.0032(15)
C27 0.037(6) 0.0207(18) 0.030(2) 0.0021(15) 0.0225(17) -0.0037(15)
C28 0.017(3) 0.0173(16) 0.0220(18) -0.0010(13) 0.0104(13) 0.0005(13)
C29 0.026(5) 0.0252(19) 0.0229(19) -0.0006(15) 0.0061(15) 0.0065(15)
C30 0.031(6) 0.0188(17) 0.027(2) 0.0010(15) 0.0162(15) 0.0016(14)

loop_
_atom_type_symbol
_atom_type_description
_atom_type_scat_dispersion_real
_atom_type_scat_dispersion_imag
_atom_type_scat_source
RU Ru -1.42 0.836 'International Tables Vol. IV (1974) Table 2.2B'
CL Cl 0.132 0.159 'International Tables Vol. IV (1974) Table 2.2B'
P P 0.09 0.095 'International Tables Vol. IV (1974) Table 2.2B'
N N 0.004 0.003 'International Tables Vol. IV (1974) Table 2.2B'
C C 0.002 0.002 'International Tables Vol. IV (1974) Table 2.2B'
H H 0 0 'International Tables Vol. IV (1974) Table 2.2B'

loop_
_geom_angle_atom_site_label_1
_geom_angle_atom_site_label_2
_geom_angle_atom_site_label_3
_geom_angle
_geom_angle_site_symmetry_1
_geom_angle_site_symmetry_2
_geom_angle_site_symmetry_3
_geom_angle_publ_flag
CL2 RU1 P11 84.76(3) . . . no
CL2 RU1 P21 86.66(3) . . . no
CL2 RU1 N3 176.63(8) . . . no
CL2 RU1 C10 105.34(11) . . . no
P11 RU1 P21 168.22(3) . . . no
P11 RU1 N3 95.97(7) . . . no
P11 RU1 C10 94.22(9) . . . no
P21 RU1 N3 92.14(7) . . . no
P21 RU1 C10 95.83(9) . . . no
N3 RU1 C10 77.91(13) . . . no
RU1 P11 C12 114.88(10) . . . no
RU1 P11 C15 108.89(10) . . . no
RU1 P11 C18 123.60(10) . . . no
C12 P11 C15 103.44(14) . . . no
C12 P11 C18 103.59(15) . . . no
C15 P11 C18 99.80(14) . . . no
RU1 P21 C22 115.87(10) . . . no
RU1 P21 C25 114.82(11) . . . no
RU1 P21 C28 112.21(10) . . . no
C22 P21 C25 108.82(15) . . . no
C22 P21 C28 101.22(15) . . . no
C25 P21 C28 102.22(15) . . . no
RU1 N3 C4 127.0(2) . . . no
RU1 N3 C8 115.7(2) . . . no
C4 N3 C8 117.4(3) . . . no
N3 C4 C5 124.2(3) . . . no
N3 C4 H1 117.9(3) . . . no
C5 C4 H1 117.9(3) . . . no
C4 C5 C6 118.5(3) . . . no
C4 C5 H2 120.7(4) . . . no
C6 C5 H2 120.8(3) . . . no
C5 C6 C7 119.2(3) . . . no
C5 C6 H3 120.6(4) . . . no
C7 C6 H3 120.3(4) . . . no
C6 C7 C8 120.2(3) . . . no
C6 C7 H4 119.8(4) . . . no
C8 C7 H4 120.0(4) . . . no
N3 C8 C7 120.6(3) . . . no
N3 C8 C9 112.4(3) . . . no
C7 C8 C9 127.0(3) . . . no
C8 C9 C10 114.7(3) . . . no
C8 C9 H5 122.7(3) . . . no
C10 C9 H5 122.6(4) . . . no
RU1 C10 C9 119.2(3) . . . no
RU1 C10 H6 120.7(3) . . . no
C9 C10 H6 120.1(3) . . . no
P11 C12 C13 113.8(2) . . . no
P11 C12 C14 114.0(2) . . . no
P11 C12 H7 105.7(2) . . . no
C13 C12 C14 111.3(3) . . . no
C13 C12 H7 105.5(3) . . . no
C14 C12 H7 105.7(3) . . . no
C12 C13 H8 109.5(3) . . . no
C12 C13 H9 109.6(3) . . . no
C12 C13 H10 109.5(3) . . . no
H8 C13 H9 109.4(3) . . . no
H8 C13 H10 109.4(3) . . . no
H9 C13 H10 109.4(3) . . . no
C12 C14 H11 109.3(3) . . . no
C12 C14 H12 109.8(3) . . . no
C12 C14 H13 109.3(3) . . . no
H11 C14 H12 109.7(4) . . . no
H11 C14 H13 109.2(3) . . . no
H12 C14 H13 109.6(3) . . . no
P11 C15 C16 115.5(2) . . . no
P11 C15 C17 109.4(2) . . . no
P11 C15 H14 107.5(2) . . . no
C16 C15 C17 108.9(3) . . . no
C16 C15 H14 107.7(3) . . . no
C17 C15 H14 107.6(3) . . . no
C15 C16 H15 109.3(3) . . . no
C15 C16 H16 109.5(3) . . . no
C15 C16 H17 109.6(3) . . . no
H15 C16 H16 109.3(3) . . . no
H15 C16 H17 109.4(3) . . . no
H16 C16 H17 109.6(3) . . . no
C15 C17 H18 109.4(3) . . . no
C15 C17 H19 109.4(3) . . . no
C15 C17 H20 109.4(3) . . . no
H18 C17 H19 109.5(4) . . . no
H18 C17 H20 109.5(4) . . . no
H19 C17 H20 109.6(4) . . . no
P11 C18 C19 113.5(2) . . . no
P11 C18 C20 112.9(2) . . . no
P11 C18 H21 106.6(2) . . . no
C19 C18 C20 110.0(3) . . . no
C19 C18 H21 106.6(3) . . . no
C20 C18 H21 106.6(3) . . . no
C18 C19 H22 109.7(3) . . . no
C18 C19 H23 109.6(4) . . . no
C18 C19 H24 109.7(3) . . . no
H22 C19 H23 109.3(4) . . . no
H22 C19 H24 109.4(4) . . . no
H23 C19 H24 109.2(3) . . . no
C18 C20 H25 109.6(3) . . . no
C18 C20 H26 109.5(4) . . . no
C18 C20 H27 109.4(3) . . . no
H25 C20 H26 109.5(4) . . . no
H25 C20 H27 109.5(4) . . . no
H26 C20 H27 109.3(4) . . . no
P21 C22 C23 117.3(2) . . . no
P21 C22 C24 111.6(2) . . . no
P21 C22 H28 105.8(2) . . . no
C23 C22 C24 110.0(3) . . . no
C23 C22 H28 105.6(3) . . . no
C24 C22 H28 105.6(3) . . . no
C22 C23 H29 109.4(3) . . . no
C22 C23 H30 109.7(3) . . . no
C22 C23 H31 109.4(3) . . . no
H29 C23 H30 109.5(4) . . . no
H29 C23 H31 109.2(4) . . . no
H30 C23 H31 109.5(4) . . . no
C22 C24 H32 109.4(3) . . . no
C22 C24 H33 109.4(3) . . . no
C22 C24 H34 109.5(3) . . . no
H32 C24 H33 109.4(4) . . . no
H32 C24 H34 109.6(4) . . . no
H33 C24 H34 109.6(3) . . . no
P21 C25 C26 116.7(2) . . . no
P21 C25 C27 114.0(2) . . . no
P21 C25 H35 104.5(2) . . . no
C26 C25 C27 110.5(3) . . . no
C26 C25 H35 105.0(3) . . . no
C27 C25 H35 104.9(3) . . . no
C25 C26 H36 109.3(3) . . . no
C25 C26 H37 109.6(3) . . . no
C25 C26 H38 109.7(3) . . . no
H36 C26 H37 109.3(4) . . . no
H36 C26 H38 109.4(4) . . . no
H37 C26 H38 109.6(4) . . . no
C25 C27 H39 109.4(3) . . . no
C25 C27 H40 109.5(3) . . . no
C25 C27 H41 109.7(3) . . . no
H39 C27 H40 109.3(4) . . . no
H39 C27 H41 109.5(4) . . . no
H40 C27 H41 109.4(4) . . . no
P21 C28 C29 113.7(2) . . . no
P21 C28 C30 110.8(2) . . . no
P21 C28 H42 107.6(2) . . . no
C29 C28 C30 109.7(3) . . . no
C29 C28 H42 107.6(3) . . . no
C30 C28 H42 107.2(3) . . . no
C28 C29 H43 109.6(3) . . . no
C28 C29 H44 109.4(3) . . . no
C28 C29 H45 109.1(3) . . . no
H43 C29 H44 109.7(4) . . . no
H43 C29 H45 109.6(4) . . . no
H44 C29 H45 109.4(4) . . . no
C28 C30 H46 109.6(3) . . . no
C28 C30 H47 109.8(3) . . . no
C28 C30 H48 109.4(3) . . . no
H46 C30 H47 109.7(3) . . . no
H46 C30 H48 109.0(3) . . . no
H47 C30 H48 109.4(4) . . . no

loop_
_geom_bond_atom_site_label_1
_geom_bond_atom_site_label_2
_geom_bond_distance
_geom_bond_site_symmetry_1
_geom_bond_site_symmetry_2
_geom_bond_publ_flag
RU1 CL2 2.4134(8) . . no
RU1 P11 2.3874(8) . . no
RU1 P21 2.3860(8) . . no
RU1 N3 2.058(3) . . no
RU1 C10 1.943(3) . . no
P11 C12 1.865(3) . . no
P11 C15 1.876(3) . . no
P11 C18 1.871(3) . . no
P21 C22 1.870(3) . . no
P21 C25 1.859(3) . . no
P21 C28 1.862(3) . . no
N3 C4 1.355(4) . . no
N3 C8 1.376(4) . . no
C4 C5 1.374(5) . . no
C4 H1 0.947(3) . . no
C5 C6 1.393(6) . . no
C5 H2 0.950(4) . . no
C6 C7 1.374(6) . . no
C6 H3 0.948(3) . . no
C7 C8 1.413(5) . . no
C7 H4 0.948(4) . . no
C8 C9 1.425(5) . . no
C9 C10 1.356(5) . . no
C9 H5 0.949(3) . . no
C10 H6 0.951(3) . . no
C12 C13 1.526(5) . . no
C12 C14 1.542(5) . . no
C12 H7 0.948(3) . . no
C13 H8 0.951(4) . . no
C13 H9 0.950(4) . . no
C13 H10 0.950(3) . . no
C14 H11 0.951(4) . . no
C14 H12 0.947(4) . . no
C14 H13 0.952(4) . . no
C15 C16 1.538(4) . . no
C15 C17 1.522(5) . . no
C15 H14 0.949(3) . . no
C16 H15 0.952(3) . . no
C16 H16 0.949(4) . . no
C16 H17 0.949(3) . . no
C17 H18 0.950(4) . . no
C17 H19 0.949(4) . . no
C17 H20 0.949(4) . . no
C18 C19 1.521(5) . . no
C18 C20 1.525(5) . . no
C18 H21 0.951(3) . . no
C19 H22 0.950(3) . . no
C19 H23 0.952(4) . . no
C19 H24 0.951(4) . . no
C20 H25 0.949(4) . . no
C20 H26 0.950(4) . . no
C20 H27 0.951(4) . . no
C22 C23 1.526(5) . . no
C22 C24 1.531(5) . . no
C22 H28 0.951(3) . . no
C23 H29 0.951(4) . . no
C23 H30 0.948(3) . . no
C23 H31 0.952(4) . . no
C24 H32 0.951(4) . . no
C24 H33 0.951(4) . . no
C24 H34 0.948(4) . . no
C25 C26 1.531(5) . . no
C25 C27 1.531(5) . . no
C25 H35 0.949(3) . . no
C26 H36 0.952(4) . . no
C26 H37 0.950(4) . . no
C26 H38 0.948(4) . . no
C27 H39 0.951(3) . . no
C27 H40 0.952(4) . . no
C27 H41 0.949(4) . . no
C28 C29 1.534(5) . . no
C28 C30 1.527(5) . . no
C28 H42 0.949(3) . . no
C29 H43 0.948(4) . . no
C29 H44 0.949(4) . . no
C29 H45 0.951(4) . . no
C30 H46 0.951(4) . . no
C30 H47 0.947(4) . . no
C30 H48 0.954(3) . . no
